data_4511458
loop_
_publ_author_name
'Zhai, Quan-Guo'
'Lu, Can-Zhong'
'Chen, Shu-Mei'
'Xu, Xin-Jiang'
'Yang, Wen-Bin'

_publ_section_title
;
 Design of Novel Three-Dimensional Coordination Polymers Based on
 Triangular Trinuclear Copper 1,2,4-Triazolate Units
;
_journal_issue 6
_journal_name_full 'Crystal Growth &amp; Design'
_journal_page_first 1393
_journal_paper_doi 10.1021/cg0600142
_journal_volume 6
_journal_year 2006
_chemical_formula_moiety 'C12 H44 Cu6 N18 O19'
_chemical_formula_sum 'C12 H44 Cu6 N18 O19'
_chemical_formula_weight 1125.89
_chemical_name_systematic
; 
 ? 
;
_space_group_IT_number 228
_symmetry_cell_setting cubic
_symmetry_space_group_name_Hall '-F 4ud 2vw 3'
_symmetry_space_group_name_H-M 'F d -3 c :2'
_atom_sites_solution_hydrogens geom
_atom_sites_solution_primary direct
_atom_sites_solution_secondary difmap
_audit_creation_method SHELXL-97
_cell_angle_alpha 90.00
_cell_angle_beta 90.00
_cell_angle_gamma 90.00
_cell_formula_units_Z 16
_cell_length_a 24.8200(5)
_cell_length_b 24.8200(5)
_cell_length_c 24.8200(5)
_cell_measurement_reflns_used 7212
_cell_measurement_temperature 293(2)
_cell_measurement_theta_max 27.4835
_cell_measurement_theta_min 3.2857
_cell_volume 15289.9(5)
_computing_cell_refinement SAINT
_computing_data_collection SMART
_computing_data_reduction SAINT
_computing_structure_refinement 'SHELXL-97 (Sheldrick, 1997)'
_computing_structure_solution 'SHELXS-97 (Sheldrick, 1990)'
_diffrn_ambient_temperature 293(2)
_diffrn_detector_area_resol_mean 14.6306
_diffrn_measured_fraction_theta_full 0.997
_diffrn_measured_fraction_theta_max 0.997
_diffrn_measurement_device_type 'SMART CCD'
_diffrn_measurement_method dtprofit.ref
_diffrn_radiation_monochromator graphite
_diffrn_radiation_source 'fine-focus sealed tube'
_diffrn_radiation_type MoK\a
_diffrn_radiation_wavelength 0.71073
_diffrn_reflns_av_R_equivalents 0.0619
_diffrn_reflns_av_sigmaI/netI 0.0135
_diffrn_reflns_limit_h_max 32
_diffrn_reflns_limit_h_min -30
_diffrn_reflns_limit_k_max 32
_diffrn_reflns_limit_k_min -32
_diffrn_reflns_limit_l_max 32
_diffrn_reflns_limit_l_min -25
_diffrn_reflns_number 25813
_diffrn_reflns_theta_full 27.44
_diffrn_reflns_theta_max 27.44
_diffrn_reflns_theta_min 3.28
_exptl_absorpt_coefficient_mu 3.371
_exptl_absorpt_correction_T_max 0.7292
_exptl_absorpt_correction_T_min 0.6684
_exptl_absorpt_correction_type multi-scan
_exptl_absorpt_process_details SADABS
_exptl_crystal_colour Blue
_exptl_crystal_density_diffrn 1.956
_exptl_crystal_density_method 'not measured'
_exptl_crystal_description octahedron
_exptl_crystal_F_000 9088
_exptl_crystal_size_max 0.13
_exptl_crystal_size_mid 0.12
_exptl_crystal_size_min 0.10
_refine_diff_density_max 0.777
_refine_diff_density_min -0.532
_refine_diff_density_rms 0.130
_refine_ls_extinction_method none
_refine_ls_goodness_of_fit_ref 1.010
_refine_ls_hydrogen_treatment constr
_refine_ls_matrix_type full
_refine_ls_number_parameters 44
_refine_ls_number_reflns 740
_refine_ls_number_restraints 0
_refine_ls_restrained_S_all 1.010
_refine_ls_R_factor_all 0.0557
_refine_ls_R_factor_gt 0.0557
_refine_ls_shift/su_max 0.000
_refine_ls_shift/su_mean 0.000
_refine_ls_structure_factor_coef Fsqd
_refine_ls_weighting_details 'calc w=1/[\s^2^(Fo^2^)+(0.0445P)^2^+1000.5609P] where P=(Fo^2^+2Fc^2^)/3'
_refine_ls_weighting_scheme calc
_refine_ls_wR_factor_gt 0.1410
_refine_ls_wR_factor_ref 0.1410
_reflns_number_gt 740
_reflns_number_total 740
_reflns_threshold_expression >2sigma(I)
_cod_data_source_file cg0600142si20060308_043139.cif
_cod_data_source_block 1
_cod_depositor_comments
;
The following automatic conversions were performed:

'_exptl_absorpt_correction_type' value 'Multi-scan' changed to
'multi-scan' according to
/usr/data/users/saulius/automatic-downloads/retrospective/ACS/lib/dictionaries/cif_core.dic
dictionary named 'cif_core.dic' version 2.4.2 from 2011-04-26.

Automatic conversion script
Id: cif_fix_values 2281 2013-09-26 08:29:07Z andrius 
;
_cod_original_sg_symbol_Hall -F4cvw2vw
_cod_original_sg_symbol_H-M Fd-3c
_cod_database_code 4511458

loop_
_symmetry_equiv_pos_as_xyz
'x, y, z'
'-x+1/4, -y+3/4, z+1/2'
'-x+3/4, y+1/2, -z+1/4'
'x+1/2, -y+1/4, -z+3/4'
'z, x, y'
'z+1/2, -x+1/4, -y+3/4'
'-z+1/4, -x+3/4, y+1/2'
'-z+3/4, x+1/2, -y+1/4'
'y, z, x'
'-y+3/4, z+1/2, -x+1/4'
'y+1/2, -z+1/4, -x+3/4'
'-y+1/4, -z+3/4, x+1/2'
'y+3/4, x+1/4, -z'
'-y+1/2, -x+1/2, -z+1/2'
'y+1/4, -x, z+3/4'
'-y, x+3/4, z+1/4'
'x+3/4, z+1/4, -y'
'-x, z+3/4, y+1/4'
'-x+1/2, -z+1/2, -y+1/2'
'x+1/4, -z, y+3/4'
'z+3/4, y+1/4, -x'
'z+1/4, -y, x+3/4'
'-z, y+3/4, x+1/4'
'-z+1/2, -y+1/2, -x+1/2'
'x, y+1/2, z+1/2'
'-x+1/4, -y+5/4, z+1'
'-x+3/4, y+1, -z+3/4'
'x+1/2, -y+3/4, -z+5/4'
'z, x+1/2, y+1/2'
'z+1/2, -x+3/4, -y+5/4'
'-z+1/4, -x+5/4, y+1'
'-z+3/4, x+1, -y+3/4'
'y, z+1/2, x+1/2'
'-y+3/4, z+1, -x+3/4'
'y+1/2, -z+3/4, -x+5/4'
'-y+1/4, -z+5/4, x+1'
'y+3/4, x+3/4, -z+1/2'
'-y+1/2, -x+1, -z+1'
'y+1/4, -x+1/2, z+5/4'
'-y, x+5/4, z+3/4'
'x+3/4, z+3/4, -y+1/2'
'-x, z+5/4, y+3/4'
'-x+1/2, -z+1, -y+1'
'x+1/4, -z+1/2, y+5/4'
'z+3/4, y+3/4, -x+1/2'
'z+1/4, -y+1/2, x+5/4'
'-z, y+5/4, x+3/4'
'-z+1/2, -y+1, -x+1'
'x+1/2, y, z+1/2'
'-x+3/4, -y+3/4, z+1'
'-x+5/4, y+1/2, -z+3/4'
'x+1, -y+1/4, -z+5/4'
'z+1/2, x, y+1/2'
'z+1, -x+1/4, -y+5/4'
'-z+3/4, -x+3/4, y+1'
'-z+5/4, x+1/2, -y+3/4'
'y+1/2, z, x+1/2'
'-y+5/4, z+1/2, -x+3/4'
'y+1, -z+1/4, -x+5/4'
'-y+3/4, -z+3/4, x+1'
'y+5/4, x+1/4, -z+1/2'
'-y+1, -x+1/2, -z+1'
'y+3/4, -x, z+5/4'
'-y+1/2, x+3/4, z+3/4'
'x+5/4, z+1/4, -y+1/2'
'-x+1/2, z+3/4, y+3/4'
'-x+1, -z+1/2, -y+1'
'x+3/4, -z, y+5/4'
'z+5/4, y+1/4, -x+1/2'
'z+3/4, -y, x+5/4'
'-z+1/2, y+3/4, x+3/4'
'-z+1, -y+1/2, -x+1'
'x+1/2, y+1/2, z'
'-x+3/4, -y+5/4, z+1/2'
'-x+5/4, y+1, -z+1/4'
'x+1, -y+3/4, -z+3/4'
'z+1/2, x+1/2, y'
'z+1, -x+3/4, -y+3/4'
'-z+3/4, -x+5/4, y+1/2'
'-z+5/4, x+1, -y+1/4'
'y+1/2, z+1/2, x'
'-y+5/4, z+1, -x+1/4'
'y+1, -z+3/4, -x+3/4'
'-y+3/4, -z+5/4, x+1/2'
'y+5/4, x+3/4, -z'
'-y+1, -x+1, -z+1/2'
'y+3/4, -x+1/2, z+3/4'
'-y+1/2, x+5/4, z+1/4'
'x+5/4, z+3/4, -y'
'-x+1/2, z+5/4, y+1/4'
'-x+1, -z+1, -y+1/2'
'x+3/4, -z+1/2, y+3/4'
'z+5/4, y+3/4, -x'
'z+3/4, -y+1/2, x+3/4'
'-z+1/2, y+5/4, x+1/4'
'-z+1, -y+1, -x+1/2'
'-x, -y, -z'
'x-1/4, y-3/4, -z-1/2'
'x-3/4, -y-1/2, z-1/4'
'-x-1/2, y-1/4, z-3/4'
'-z, -x, -y'
'-z-1/2, x-1/4, y-3/4'
'z-1/4, x-3/4, -y-1/2'
'z-3/4, -x-1/2, y-1/4'
'-y, -z, -x'
'y-3/4, -z-1/2, x-1/4'
'-y-1/2, z-1/4, x-3/4'
'y-1/4, z-3/4, -x-1/2'
'-y-3/4, -x-1/4, z'
'y-1/2, x-1/2, z-1/2'
'-y-1/4, x, -z-3/4'
'y, -x-3/4, -z-1/4'
'-x-3/4, -z-1/4, y'
'x, -z-3/4, -y-1/4'
'x-1/2, z-1/2, y-1/2'
'-x-1/4, z, -y-3/4'
'-z-3/4, -y-1/4, x'
'-z-1/4, y, -x-3/4'
'z, -y-3/4, -x-1/4'
'z-1/2, y-1/2, x-1/2'
'-x, -y+1/2, -z+1/2'
'x-1/4, y-1/4, -z'
'x-3/4, -y, z+1/4'
'-x-1/2, y+1/4, z-1/4'
'-z, -x+1/2, -y+1/2'
'-z-1/2, x+1/4, y-1/4'
'z-1/4, x-1/4, -y'
'z-3/4, -x, y+1/4'
'-y, -z+1/2, -x+1/2'
'y-3/4, -z, x+1/4'
'-y-1/2, z+1/4, x-1/4'
'y-1/4, z-1/4, -x'
'-y-3/4, -x+1/4, z+1/2'
'y-1/2, x, z'
'-y-1/4, x+1/2, -z-1/4'
'y, -x-1/4, -z+1/4'
'-x-3/4, -z+1/4, y+1/2'
'x, -z-1/4, -y+1/4'
'x-1/2, z, y'
'-x-1/4, z+1/2, -y-1/4'
'-z-3/4, -y+1/4, x+1/2'
'-z-1/4, y+1/2, -x-1/4'
'z, -y-1/4, -x+1/4'
'z-1/2, y, x'
'-x+1/2, -y, -z+1/2'
'x+1/4, y-3/4, -z'
'x-1/4, -y-1/2, z+1/4'
'-x, y-1/4, z-1/4'
'-z+1/2, -x, -y+1/2'
'-z, x-1/4, y-1/4'
'z+1/4, x-3/4, -y'
'z-1/4, -x-1/2, y+1/4'
'-y+1/2, -z, -x+1/2'
'y-1/4, -z-1/2, x+1/4'
'-y, z-1/4, x-1/4'
'y+1/4, z-3/4, -x'
'-y-1/4, -x-1/4, z+1/2'
'y, x-1/2, z'
'-y+1/4, x, -z-1/4'
'y+1/2, -x-3/4, -z+1/4'
'-x-1/4, -z-1/4, y+1/2'
'x+1/2, -z-3/4, -y+1/4'
'x, z-1/2, y'
'-x+1/4, z, -y-1/4'
'-z-1/4, -y-1/4, x+1/2'
'-z+1/4, y, -x-1/4'
'z+1/2, -y-3/4, -x+1/4'
'z, y-1/2, x'
'-x+1/2, -y+1/2, -z'
'x+1/4, y-1/4, -z-1/2'
'x-1/4, -y, z-1/4'
'-x, y+1/4, z-3/4'
'-z+1/2, -x+1/2, -y'
'-z, x+1/4, y-3/4'
'z+1/4, x-1/4, -y-1/2'
'z-1/4, -x, y-1/4'
'-y+1/2, -z+1/2, -x'
'y-1/4, -z, x-1/4'
'-y, z+1/4, x-3/4'
'y+1/4, z-1/4, -x-1/2'
'-y-1/4, -x+1/4, z'
'y, x, z-1/2'
'-y+1/4, x+1/2, -z-3/4'
'y+1/2, -x-1/4, -z-1/4'
'-x-1/4, -z+1/4, y'
'x+1/2, -z-1/4, -y-1/4'
'x, z, y-1/2'
'-x+1/4, z+1/2, -y-3/4'
'-z-1/4, -y+1/4, x'
'-z+1/4, y+1/2, -x-3/4'
'z+1/2, -y-1/4, -x-1/4'
'z, y, x-1/2'

loop_
_atom_site_label
_atom_site_type_symbol
_atom_site_fract_x
_atom_site_fract_y
_atom_site_fract_z
_atom_site_U_iso_or_equiv
_atom_site_adp_type
_atom_site_occupancy
_atom_site_symmetry_multiplicity
_atom_site_calc_flag
_atom_site_refinement_flags
Cu1 Cu 0.05655(3) 0.30655(3) 0.0000 0.0250(3) Uani 1 2 d S
C1 C 0.1176(2) 0.4075(2) -0.0312(2) 0.0275(12) Uani 1 1 d .
H1A H 0.0927 0.4164 -0.0577 0.033 Uiso 1 1 calc R
N1 N 0.02043(19) 0.33970(19) 0.06356(19) 0.0258(11) Uani 1 1 d .
N2 N 0.11380(17) 0.36380(17) 0.0000 0.0234(14) Uani 1 2 d S
O1 O 0.2230(5) 0.2230(5) 0.0270(5) 0.144(7) Uani 1 3 d S
O2 O 0.1124(3) 0.2478(2) 0.0667(3) 0.0625(17) Uani 1 1 d .
O3 O 0.0000 0.2500 0.0000 0.080(6) Uani 1 6 d S
O4 O 0.1250 0.1250 0.1250 0.47(6) Uani 1 12 d S

loop_
_atom_site_aniso_label
_atom_site_aniso_U_11
_atom_site_aniso_U_22
_atom_site_aniso_U_33
_atom_site_aniso_U_23
_atom_site_aniso_U_13
_atom_site_aniso_U_12
Cu1 0.0255(4) 0.0255(4) 0.0240(5) -0.0123(3) 0.0123(3) -0.0148(4)
C1 0.023(3) 0.028(3) 0.032(3) 0.005(2) -0.007(2) -0.013(2)
N1 0.025(2) 0.026(2) 0.027(2) -0.0098(19) 0.0081(19) -0.0141(19)
N2 0.025(2) 0.025(2) 0.021(3) 0.0004(19) -0.0004(19) -0.012(3)
O1 0.144(7) 0.144(7) 0.144(7) -0.042(8) -0.042(8) 0.042(8)
O2 0.062(4) 0.041(3) 0.085(5) 0.018(3) -0.001(3) -0.010(3)
O3 0.080(6) 0.080(6) 0.080(6) -0.074(7) 0.074(7) -0.074(7)
O4 0.47(6) 0.47(6) 0.47(6) 0.000 0.000 0.000

loop_
_atom_type_symbol
_atom_type_description
_atom_type_scat_dispersion_real
_atom_type_scat_dispersion_imag
_atom_type_scat_source
C C 0.0033 0.0016 'International Tables Vol C Tables 4.2.6.8 and 6.1.1.4'
H H 0.0000 0.0000 'International Tables Vol C Tables 4.2.6.8 and 6.1.1.4'
N N 0.0061 0.0033 'International Tables Vol C Tables 4.2.6.8 and 6.1.1.4'
O O 0.0106 0.0060 'International Tables Vol C Tables 4.2.6.8 and 6.1.1.4'
Cu Cu 0.3201 1.2651 'International Tables Vol C Tables 4.2.6.8 and 6.1.1.4'

loop_
_geom_angle_atom_site_label_1
_geom_angle_atom_site_label_2
_geom_angle_atom_site_label_3
_geom_angle
_geom_angle_site_symmetry_1
_geom_angle_site_symmetry_3
O3 Cu1 N1 88.50(12) . 13_455
O3 Cu1 N1 88.50(12) . .
N1 Cu1 N1 177.0(2) 13_455 .
O3 Cu1 N2 180.0 . .
N1 Cu1 N2 91.50(12) 13_455 .
N1 Cu1 N2 91.50(12) . .
N1 C1 N2 112.7(5) 177 .
N1 C1 H1A 123.7 177 .
N2 C1 H1A 123.7 . .
C1 N1 N1 106.0(3) 125 42_544
C1 N1 Cu1 132.7(4) 125 .
N1 N1 Cu1 120.89(14) 42_544 .
C1 N2 C1 102.7(6) 13_455 .
C1 N2 Cu1 128.7(3) 13_455 .
C1 N2 Cu1 128.7(3) . .
Cu1 O3 Cu1 120.0 . 54_454
Cu1 O3 Cu1 120.0 . 36_544
Cu1 O3 Cu1 120.0 54_454 36_544

loop_
_geom_bond_atom_site_label_1
_geom_bond_atom_site_label_2
_geom_bond_distance
_geom_bond_site_symmetry_2
Cu1 O3 1.9850(9) .
Cu1 N1 1.992(5) 13_455
Cu1 N1 1.992(5) .
Cu1 N2 2.009(6) .
C1 N1 1.307(7) 177
C1 N2 1.337(7) .
C1 H1A 0.9300 .
N1 C1 1.307(7) 125
N1 N1 1.368(8) 42_544
N2 C1 1.337(7) 13_455
O3 Cu1 1.9850(9) 54_454
O3 Cu1 1.9850(9) 36_544
